data_1576890
loop_
_publ_author_name
'Yang, Guangxin'
'Zhu, Tianwen'
'Chen, Xiang'
'Duan, Junhao'
'Zhao, Zhipeng'
'Yuan, Wang Zhang'

_publ_section_title
;
 Site-selective bromination of anthracene-maleimide Diels-Alder crystals
 for tunable afterglow and white light emission.
;
_journal_issue 18
_journal_name_full 'Chemical science'
_journal_page_first 9072
_journal_page_last 9080
_journal_paper_doi 10.1039/d6sc00542j
_journal_volume 17
_journal_year 2026
_chemical_formula_moiety 'C18 H11 Br2 N O2'
_chemical_formula_sum 'C18 H11 Br2 N O2'
_chemical_formula_weight 433.10
_space_group_crystal_system monoclinic
_space_group_IT_number 14
_space_group_name_Hall '-P 2ybc'
_space_group_name_H-M_alt 'P 1 21/c 1'
_atom_sites_solution_hydrogens geom
_audit_creation_method SHELXL-2018/3
_audit_update_record
;
2026-01-18 deposited with the CCDC.	2026-03-09 downloaded from the CCDC.
;
_cell_angle_alpha 90
_cell_angle_beta 104.48(2)
_cell_angle_gamma 90
_cell_formula_units_Z 4
_cell_length_a 12.654(3)
_cell_length_b 7.375(2)
_cell_length_c 17.626(5)
_cell_measurement_reflns_used 6430
_cell_measurement_temperature 298(2)
_cell_measurement_theta_max 68.21
_cell_measurement_theta_min 3.61
_cell_volume 1592.7(7)
_computing_structure_refinement 'SHELXL-2018/3 (Sheldrick, 2018)'
_computing_structure_solution 'SHELXT 2018/2 (Sheldrick, 2018)'
_diffrn_ambient_temperature 298(2)
_diffrn_measured_fraction_theta_full 1.000
_diffrn_measured_fraction_theta_max 0.995
_diffrn_measurement_device_type 'Bruker D8 VENTURE'
_diffrn_measurement_method '\f and \w scans'
_diffrn_radiation_type CuK\a
_diffrn_radiation_wavelength 1.54178
_diffrn_reflns_av_R_equivalents 0.0674
_diffrn_reflns_av_unetI/netI 0.0324
_diffrn_reflns_Laue_measured_fraction_full 1.000
_diffrn_reflns_Laue_measured_fraction_max 0.995
_diffrn_reflns_limit_h_max 15
_diffrn_reflns_limit_h_min -15
_diffrn_reflns_limit_k_max 8
_diffrn_reflns_limit_k_min -8
_diffrn_reflns_limit_l_max 21
_diffrn_reflns_limit_l_min -21
_diffrn_reflns_number 21175
_diffrn_reflns_point_group_measured_fraction_full 1.000
_diffrn_reflns_point_group_measured_fraction_max 0.995
_diffrn_reflns_theta_full 67.679
_diffrn_reflns_theta_max 68.594
_diffrn_reflns_theta_min 3.607
_exptl_absorpt_coefficient_mu 6.531
_exptl_crystal_colour colourless
_exptl_crystal_density_diffrn 1.806
_exptl_crystal_description block
_exptl_crystal_F_000 848
_exptl_crystal_size_max 0.150
_exptl_crystal_size_mid 0.140
_exptl_crystal_size_min 0.120
_refine_diff_density_max 0.624
_refine_diff_density_min -0.551
_refine_diff_density_rms 0.070
_refine_ls_extinction_method none
_refine_ls_goodness_of_fit_ref 1.031
_refine_ls_hydrogen_treatment constr
_refine_ls_matrix_type full
_refine_ls_number_parameters 208
_refine_ls_number_reflns 2920
_refine_ls_number_restraints 0
_refine_ls_restrained_S_all 1.031
_refine_ls_R_factor_all 0.0469
_refine_ls_R_factor_gt 0.0334
_refine_ls_shift/su_max 0.000
_refine_ls_shift/su_mean 0.000
_refine_ls_structure_factor_coef Fsqd
_refine_ls_weighting_details 'w=1/[\s^2^(Fo^2^)+(0.0453P)^2^+1.1261P] where P=(Fo^2^+2Fc^2^)/3'
_refine_ls_weighting_scheme calc
_refine_ls_wR_factor_gt 0.0843
_refine_ls_wR_factor_ref 0.0917
_reflns_Friedel_coverage 0.000
_reflns_number_gt 2338
_reflns_number_total 2920
_reflns_threshold_expression 'I > 2\s(I)'
_cod_data_source_file d6sc00542j2.cif
_cod_data_source_block t_a_CCDC3
_cod_depositor_comments 'Adding full bibliography for 1576887--1576890.cif.'
_cod_original_cell_volume 1592.7(8)
_cod_original_sg_symbol_H-M 'P 21/c'
_cod_database_code 1576890
_shelx_shelxl_version_number 2018/3
_shelx_space_group_comment
;
The symmetry employed for this shelxl refinement is uniquely defined
by the following loop, which should always be used as a source of
symmetry information in preference to the above space-group names.
They are only intended as comments.
;
_shelx_estimated_absorpt_t_min 0.441
_shelx_estimated_absorpt_t_max 0.508

loop_
_space_group_symop_operation_xyz
'x, y, z'
'-x, y+1/2, -z+1/2'
'-x, -y, -z'
'x, -y-1/2, z-1/2'

loop_
_atom_site_label
_atom_site_type_symbol
_atom_site_fract_x
_atom_site_fract_y
_atom_site_fract_z
_atom_site_U_iso_or_equiv
_atom_site_adp_type
_atom_site_occupancy
_atom_site_site_symmetry_order
_atom_site_calc_flag
_atom_site_refinement_flags_posn
_atom_site_refinement_flags_adp
_atom_site_refinement_flags_occupancy
_atom_site_disorder_assembly
_atom_site_disorder_group
Br1 Br 0.15665(4) 0.63854(6) 0.63685(3) 0.05423(15) Uani 1 1 d . . . . .
C1 C 0.2983(3) 0.1077(5) 0.5516(2) 0.0336(7) Uani 1 1 d . . . . .
N1 N 0.3552(3) 0.5295(4) 0.51625(19) 0.0426(7) Uani 1 1 d . . . . .
H1 H 0.384311 0.573637 0.481119 0.051 Uiso 1 1 calc R U . . .
O1 O 0.1787(2) 0.6141(4) 0.46009(16) 0.0495(7) Uani 1 1 d . . . . .
Br2 Br 0.39668(4) 0.48284(8) 0.73360(3) 0.06190(17) Uani 1 1 d . . . . .
C2 C 0.3610(3) 0.0057(5) 0.5139(2) 0.0429(9) Uani 1 1 d . . . . .
H2 H 0.428073 -0.040677 0.541294 0.051 Uiso 1 1 calc R U . . .
O2 O 0.5094(2) 0.3997(4) 0.59264(17) 0.0518(7) Uani 1 1 d . . . . .
C6 C 0.1970(3) 0.1738(5) 0.5111(2) 0.0324(7) Uani 1 1 d . . . . .
C5 C 0.1589(3) 0.1416(5) 0.4316(2) 0.0405(8) Uani 1 1 d . . . . .
H5 H 0.091556 0.186448 0.404139 0.049 Uiso 1 1 calc R U . . .
C4 C 0.2233(4) 0.0410(6) 0.3936(2) 0.0499(10) Uani 1 1 d . . . . .
H4 H 0.199033 0.019343 0.340097 0.060 Uiso 1 1 calc R U . . .
C3 C 0.3221(4) -0.0263(6) 0.4345(2) 0.0498(10) Uani 1 1 d . . . . .
H3 H 0.363718 -0.094720 0.408333 0.060 Uiso 1 1 calc R U . . .
C8 C 0.1402(3) 0.1935(5) 0.6348(2) 0.0335(7) Uani 1 1 d . . . . .
C7 C 0.1424(2) 0.2927(5) 0.56039(18) 0.0310(7) Uani 1 1 d . . . . .
H7 H 0.069424 0.331842 0.531415 0.037 Uiso 1 1 calc R U . . .
C9 C 0.0488(3) 0.1635(5) 0.6631(2) 0.0421(8) Uani 1 1 d . . . . .
H9 H -0.019421 0.205765 0.635869 0.050 Uiso 1 1 calc R U . . .
C10 C 0.0611(3) 0.0690(6) 0.7329(3) 0.0532(11) Uani 1 1 d . . . . .
H10 H 0.000627 0.048740 0.752769 0.064 Uiso 1 1 calc R U . . .
C11 C 0.1615(4) 0.0051(6) 0.7729(2) 0.0539(11) Uani 1 1 d . . . . .
H11 H 0.167952 -0.059853 0.819077 0.065 Uiso 1 1 calc R U . . .
C12 C 0.2536(3) 0.0364(6) 0.7452(2) 0.0450(9) Uani 1 1 d . . . . .
H12 H 0.321755 -0.004872 0.772960 0.054 Uiso 1 1 calc R U . . .
C13 C 0.2417(3) 0.1294(5) 0.6761(2) 0.0345(7) Uani 1 1 d . . . . .
C14 C 0.3321(3) 0.1719(5) 0.6364(2) 0.0350(7) Uani 1 1 d . . . . .
H14 H 0.402258 0.120420 0.664744 0.042 Uiso 1 1 calc R U . . .
C15 C 0.3368(3) 0.3812(5) 0.62984(19) 0.0341(7) Uani 1 1 d . . . . .
C16 C 0.2221(3) 0.4554(5) 0.5843(2) 0.0320(7) Uani 1 1 d . . . . .
C17 C 0.2440(3) 0.5469(5) 0.5119(2) 0.0365(8) Uani 1 1 d . . . . .
C18 C 0.4142(3) 0.4384(5) 0.5796(2) 0.0369(8) Uani 1 1 d . . . . .

loop_
_atom_site_aniso_label
_atom_site_aniso_U_11
_atom_site_aniso_U_22
_atom_site_aniso_U_33
_atom_site_aniso_U_23
_atom_site_aniso_U_13
_atom_site_aniso_U_12
Br1 0.0589(3) 0.0486(3) 0.0615(3) -0.0144(2) 0.0269(2) 0.0041(2)
C1 0.0304(16) 0.0340(18) 0.0375(18) 0.0021(14) 0.0108(14) -0.0024(14)
N1 0.0414(16) 0.0485(19) 0.0438(17) 0.0061(14) 0.0217(14) -0.0066(14)
O1 0.0498(15) 0.0476(16) 0.0515(16) 0.0131(13) 0.0134(13) 0.0058(12)
Br2 0.0474(3) 0.0929(4) 0.0425(2) -0.0220(2) 0.00586(18) -0.0191(2)
C2 0.0363(18) 0.043(2) 0.055(2) 0.0024(17) 0.0220(17) 0.0032(16)
O2 0.0299(13) 0.076(2) 0.0537(16) 0.0041(14) 0.0177(11) -0.0059(13)
C6 0.0292(16) 0.0335(18) 0.0348(18) 0.0011(14) 0.0086(13) -0.0038(13)
C5 0.0385(18) 0.044(2) 0.0367(19) -0.0035(16) 0.0042(15) -0.0032(16)
C4 0.059(3) 0.055(2) 0.039(2) -0.0111(18) 0.0174(18) -0.011(2)
C3 0.061(3) 0.046(2) 0.052(2) -0.0080(18) 0.030(2) -0.0014(19)
C8 0.0293(16) 0.0367(18) 0.0359(18) -0.0029(15) 0.0110(14) -0.0027(13)
C7 0.0223(14) 0.0371(18) 0.0328(17) -0.0012(14) 0.0055(12) -0.0011(13)
C9 0.0331(17) 0.048(2) 0.050(2) -0.0024(17) 0.0201(16) -0.0059(16)
C10 0.053(2) 0.063(3) 0.055(2) -0.007(2) 0.036(2) -0.015(2)
C11 0.069(3) 0.061(3) 0.036(2) 0.0030(19) 0.0212(19) -0.017(2)
C12 0.048(2) 0.054(2) 0.0313(18) 0.0043(17) 0.0065(16) -0.0050(18)
C13 0.0328(16) 0.0389(19) 0.0324(17) 0.0013(14) 0.0090(14) -0.0052(14)
C14 0.0261(15) 0.043(2) 0.0371(18) 0.0040(15) 0.0094(13) 0.0015(14)
C15 0.0261(15) 0.046(2) 0.0308(17) -0.0030(15) 0.0085(13) -0.0055(14)
C16 0.0279(16) 0.0345(18) 0.0345(17) -0.0021(14) 0.0097(13) 0.0008(13)
C17 0.0372(18) 0.0367(19) 0.0376(19) -0.0014(15) 0.0130(15) -0.0062(15)
C18 0.0347(18) 0.043(2) 0.0362(18) -0.0027(15) 0.0142(14) -0.0044(15)

loop_
_atom_type_symbol
_atom_type_description
_atom_type_scat_dispersion_real
_atom_type_scat_dispersion_imag
_atom_type_scat_source
C C 0.0181 0.0091 'International Tables Vol C Tables 4.2.6.8 and 6.1.1.4'
H H 0.0000 0.0000 'International Tables Vol C Tables 4.2.6.8 and 6.1.1.4'
Br Br -0.6763 1.2805 'International Tables Vol C Tables 4.2.6.8 and 6.1.1.4'
N N 0.0311 0.0180 'International Tables Vol C Tables 4.2.6.8 and 6.1.1.4'
O O 0.0492 0.0322 'International Tables Vol C Tables 4.2.6.8 and 6.1.1.4'

loop_
_geom_angle_atom_site_label_1
_geom_angle_atom_site_label_2
_geom_angle_atom_site_label_3
_geom_angle
_geom_angle_site_symmetry_1
_geom_angle_site_symmetry_3
_geom_angle_publ_flag
C2 C1 C6 120.8(3) . . ?
C2 C1 C14 126.0(3) . . ?
C6 C1 C14 113.0(3) . . ?
C18 N1 C17 115.6(3) . . ?
C1 C2 C3 118.6(4) . . ?
C5 C6 C1 120.2(3) . . ?
C5 C6 C7 125.8(3) . . ?
C1 C6 C7 113.7(3) . . ?
C6 C5 C4 118.8(4) . . ?
C3 C4 C5 120.5(4) . . ?
C4 C3 C2 121.1(4) . . ?
C9 C8 C13 120.1(3) . . ?
C9 C8 C7 126.0(3) . . ?
C13 C8 C7 113.9(3) . . ?
C8 C7 C6 109.1(3) . . ?
C8 C7 C16 106.9(3) . . ?
C6 C7 C16 104.1(2) . . ?
C8 C9 C10 118.7(4) . . ?
C11 C10 C9 120.8(4) . . ?
C10 C11 C12 120.8(4) . . ?
C13 C12 C11 118.6(4) . . ?
C12 C13 C8 121.0(3) . . ?
C12 C13 C14 125.9(3) . . ?
C8 C13 C14 113.1(3) . . ?
C13 C14 C1 109.3(3) . . ?
C13 C14 C15 106.7(3) . . ?
C1 C14 C15 104.0(3) . . ?
C18 C15 C14 111.0(3) . . ?
C18 C15 C16 104.5(3) . . ?
C14 C15 C16 109.7(3) . . ?
C18 C15 Br2 106.4(2) . . ?
C14 C15 Br2 109.1(2) . . ?
C16 C15 Br2 116.0(2) . . ?
C17 C16 C7 110.8(3) . . ?
C17 C16 C15 104.1(3) . . ?
C7 C16 C15 108.9(3) . . ?
C17 C16 Br1 106.3(2) . . ?
C7 C16 Br1 110.0(2) . . ?
C15 C16 Br1 116.7(2) . . ?
O1 C17 N1 125.8(3) . . ?
O1 C17 C16 126.5(3) . . ?
N1 C17 C16 107.7(3) . . ?
O2 C18 N1 126.5(3) . . ?
O2 C18 C15 125.2(3) . . ?
N1 C18 C15 108.1(3) . . ?

loop_
_geom_bond_atom_site_label_1
_geom_bond_atom_site_label_2
_geom_bond_distance
_geom_bond_site_symmetry_2
_geom_bond_publ_flag
Br1 C16 1.937(3) . ?
C1 C2 1.379(5) . ?
C1 C6 1.389(5) . ?
C1 C14 1.524(5) . ?
N1 C18 1.356(5) . ?
N1 C17 1.396(5) . ?
O1 C17 1.176(4) . ?
Br2 C15 1.946(3) . ?
C2 C3 1.383(6) . ?
O2 C18 1.203(4) . ?
C6 C5 1.383(5) . ?
C6 C7 1.518(5) . ?
C5 C4 1.391(5) . ?
C4 C3 1.371(6) . ?
C8 C9 1.388(5) . ?
C8 C13 1.392(5) . ?
C8 C7 1.508(5) . ?
C7 C16 1.556(5) . ?
C9 C10 1.388(6) . ?
C10 C11 1.373(7) . ?
C11 C12 1.390(6) . ?
C12 C13 1.373(5) . ?
C13 C14 1.515(4) . ?
C14 C15 1.550(5) . ?
C15 C18 1.535(5) . ?
C15 C16 1.572(4) . ?
C16 C17 1.529(5) . ?

loop_
_geom_torsion_atom_site_label_1
_geom_torsion_atom_site_label_2
_geom_torsion_atom_site_label_3
_geom_torsion_atom_site_label_4
_geom_torsion
_geom_torsion_site_symmetry_1
_geom_torsion_site_symmetry_2
_geom_torsion_site_symmetry_3
_geom_torsion_site_symmetry_4
_geom_torsion_publ_flag
C6 C1 C2 C3 1.4(5) . . . . ?
C14 C1 C2 C3 -173.8(3) . . . . ?
C2 C1 C6 C5 -1.7(5) . . . . ?
C14 C1 C6 C5 174.1(3) . . . . ?
C2 C1 C6 C7 -176.4(3) . . . . ?
C14 C1 C6 C7 -0.6(4) . . . . ?
C1 C6 C5 C4 0.6(5) . . . . ?
C7 C6 C5 C4 174.7(3) . . . . ?
C6 C5 C4 C3 0.6(6) . . . . ?
C5 C4 C3 C2 -0.9(6) . . . . ?
C1 C2 C3 C4 -0.2(6) . . . . ?
C9 C8 C7 C6 -127.1(4) . . . . ?
C13 C8 C7 C6 52.8(4) . . . . ?
C9 C8 C7 C16 120.9(4) . . . . ?
C13 C8 C7 C16 -59.2(4) . . . . ?
C5 C6 C7 C8 133.6(3) . . . . ?
C1 C6 C7 C8 -51.9(4) . . . . ?
C5 C6 C7 C16 -112.6(4) . . . . ?
C1 C6 C7 C16 61.9(4) . . . . ?
C13 C8 C9 C10 0.0(6) . . . . ?
C7 C8 C9 C10 179.9(4) . . . . ?
C8 C9 C10 C11 -0.5(6) . . . . ?
C9 C10 C11 C12 1.2(7) . . . . ?
C10 C11 C12 C13 -1.3(6) . . . . ?
C11 C12 C13 C8 0.8(6) . . . . ?
C11 C12 C13 C14 -178.5(4) . . . . ?
C9 C8 C13 C12 -0.2(6) . . . . ?
C7 C8 C13 C12 179.9(3) . . . . ?
C9 C8 C13 C14 179.2(3) . . . . ?
C7 C8 C13 C14 -0.7(4) . . . . ?
C12 C13 C14 C1 127.3(4) . . . . ?
C8 C13 C14 C1 -52.1(4) . . . . ?
C12 C13 C14 C15 -120.8(4) . . . . ?
C8 C13 C14 C15 59.9(4) . . . . ?
C2 C1 C14 C13 -131.6(4) . . . . ?
C6 C1 C14 C13 52.8(4) . . . . ?
C2 C1 C14 C15 114.6(4) . . . . ?
C6 C1 C14 C15 -60.9(3) . . . . ?
C13 C14 C15 C18 -171.6(3) . . . . ?
C1 C14 C15 C18 -56.1(3) . . . . ?
C13 C14 C15 C16 -56.6(3) . . . . ?
C1 C14 C15 C16 58.9(3) . . . . ?
C13 C14 C15 Br2 71.5(3) . . . . ?
C1 C14 C15 Br2 -173.0(2) . . . . ?
C8 C7 C16 C17 171.0(3) . . . . ?
C6 C7 C16 C17 55.6(3) . . . . ?
C8 C7 C16 C15 57.1(3) . . . . ?
C6 C7 C16 C15 -58.3(3) . . . . ?
C8 C7 C16 Br1 -71.9(3) . . . . ?
C6 C7 C16 Br1 172.7(2) . . . . ?
C18 C15 C16 C17 0.4(3) . . . . ?
C14 C15 C16 C17 -118.7(3) . . . . ?
Br2 C15 C16 C17 117.2(3) . . . . ?
C18 C15 C16 C7 118.6(3) . . . . ?
C14 C15 C16 C7 -0.5(4) . . . . ?
Br2 C15 C16 C7 -124.6(2) . . . . ?
C18 C15 C16 Br1 -116.2(3) . . . . ?
C14 C15 C16 Br1 124.6(3) . . . . ?
Br2 C15 C16 Br1 0.5(3) . . . . ?
C18 N1 C17 O1 -176.6(4) . . . . ?
C18 N1 C17 C16 0.9(4) . . . . ?
C7 C16 C17 O1 59.8(5) . . . . ?
C15 C16 C17 O1 176.7(4) . . . . ?
Br1 C16 C17 O1 -59.6(4) . . . . ?
C7 C16 C17 N1 -117.6(3) . . . . ?
C15 C16 C17 N1 -0.8(4) . . . . ?
Br1 C16 C17 N1 123.0(3) . . . . ?
C17 N1 C18 O2 175.7(4) . . . . ?
C17 N1 C18 C15 -0.5(4) . . . . ?
C14 C15 C18 O2 -58.1(5) . . . . ?
C16 C15 C18 O2 -176.3(4) . . . . ?
Br2 C15 C18 O2 60.4(4) . . . . ?
C14 C15 C18 N1 118.2(3) . . . . ?
C16 C15 C18 N1 0.0(4) . . . . ?
Br2 C15 C18 N1 -123.2(3) . . . . ?
